data_4066077
loop_
_publ_author_name
'Zhang, Jing'
'Vaidya, Tulaza'
'Brennessel, William W.'
'Frontier, Alison J.'
'Eisenberg, Richard'

_publ_section_title
;
 Dicationic Palladium(II) Complexes as Active Lewis Acid Catalysts for
 Polarized Nazarov Cyclization
;
_journal_issue 15
_journal_name_full Organometallics
_journal_page_first 3341
_journal_paper_doi 10.1021/om100274g
_journal_volume 29
_journal_year 2010
_chemical_absolute_configuration ad
_chemical_formula_moiety 'C40 H38 Cl2 N2 O2 P2 Pd, 0.5(C H2 Cl2)'
_chemical_formula_sum 'C40.5 H39 Cl3 N2 O2 P2 Pd'
_chemical_formula_weight 860.43
_chemical_name_common eisjz04
_chemical_name_systematic
; 
 ? 
;
_space_group_IT_number 4
_symmetry_cell_setting monoclinic
_symmetry_space_group_name_Hall 'P 2yb'
_symmetry_space_group_name_H-M 'P 1 21 1'
_atom_sites_solution_hydrogens geom
_atom_sites_solution_primary direct
_atom_sites_solution_secondary difmap
_audit_creation_method SHELXL-97
_cell_angle_alpha 90.00
_cell_angle_beta 101.667(2)
_cell_angle_gamma 90.00
_cell_formula_units_Z 4
_cell_length_a 10.6416(14)
_cell_length_b 24.796(3)
_cell_length_c 15.569(2)
_cell_measurement_reflns_used 3865
_cell_measurement_temperature 100.0(1)
_cell_measurement_theta_max 28.98
_cell_measurement_theta_min 2.29
_cell_volume 4023.3(9)
_computing_cell_refinement 'SAINT (Bruker, 2009)'
_computing_data_collection 'APEX2 (Bruker, 2009)'
_computing_data_reduction 'SAINT (Bruker, 2009)'
_computing_molecular_graphics 'SHELXTL (Sheldrick, 2008)'
_computing_publication_material 'SHELXTL (Sheldrick, 2008)'
_computing_structure_refinement 'SHELXL-97 (Sheldrick, 2008)'
_computing_structure_solution 'SIR97 (Altomare et al., 1999)'
_diffrn_ambient_temperature 100.0(1)
_diffrn_measured_fraction_theta_full 0.999
_diffrn_measured_fraction_theta_max 0.999
_diffrn_measurement_device_type 'Bruker SMART APEX II CCD Platform'
_diffrn_measurement_method 'area detector, \w scans per \f'
_diffrn_radiation_monochromator graphite
_diffrn_radiation_source 'fine-focus sealed tube'
_diffrn_radiation_type MoK\a
_diffrn_radiation_wavelength 0.71073
_diffrn_reflns_av_R_equivalents 0.0960
_diffrn_reflns_av_sigmaI/netI 0.1201
_diffrn_reflns_limit_h_max 14
_diffrn_reflns_limit_h_min -14
_diffrn_reflns_limit_k_max 33
_diffrn_reflns_limit_k_min -33
_diffrn_reflns_limit_l_max 20
_diffrn_reflns_limit_l_min -20
_diffrn_reflns_number 56617
_diffrn_reflns_theta_full 28.28
_diffrn_reflns_theta_max 28.28
_diffrn_reflns_theta_min 1.57
_diffrn_standards_number 0
_exptl_absorpt_coefficient_mu 0.776
_exptl_absorpt_correction_T_max 0.9622
_exptl_absorpt_correction_T_min 0.8478
_exptl_absorpt_correction_type multi-scan
_exptl_absorpt_process_details 'SADABS (Sheldrick, 2008)'
_exptl_crystal_colour colorless
_exptl_crystal_density_diffrn 1.421
_exptl_crystal_density_method 'not measured'
_exptl_crystal_description plate
_exptl_crystal_F_000 1756
_exptl_crystal_size_max 0.22
_exptl_crystal_size_mid 0.16
_exptl_crystal_size_min 0.05
_refine_diff_density_max 0.833
_refine_diff_density_min -0.675
_refine_diff_density_rms 0.100
_refine_ls_abs_structure_details 'Flack H D (1983), 9734 Friedel pairs, Acta Cryst. A39, 876-881'
_refine_ls_abs_structure_Flack -0.01(2)
_refine_ls_extinction_method none
_refine_ls_goodness_of_fit_ref 0.936
_refine_ls_hydrogen_treatment constr
_refine_ls_matrix_type full
_refine_ls_number_parameters 910
_refine_ls_number_reflns 19941
_refine_ls_number_restraints 1
_refine_ls_restrained_S_all 0.936
_refine_ls_R_factor_all 0.0898
_refine_ls_R_factor_gt 0.0562
_refine_ls_shift/su_max 0.001
_refine_ls_shift/su_mean 0.000
_refine_ls_structure_factor_coef Fsqd
_refine_ls_weighting_details 'calc w=1/[\s^2^(Fo^2^)+(0.0387P)^2^+0.0000P] where P=(Fo^2^+2Fc^2^)/3'
_refine_ls_weighting_scheme calc
_refine_ls_wR_factor_gt 0.0957
_refine_ls_wR_factor_ref 0.1060
_reflns_number_gt 13599
_reflns_number_total 19941
_reflns_threshold_expression >2sigma(I)
_cod_data_source_file om100274g_si_001.cif
_cod_data_source_block 3
_cod_original_cell_volume 4023.2(9)
_cod_database_code 4066077

loop_
_symmetry_equiv_pos_as_xyz
'x, y, z'
'-x, y+1/2, -z'

loop_
_atom_site_label
_atom_site_type_symbol
_atom_site_fract_x
_atom_site_fract_y
_atom_site_fract_z
_atom_site_U_iso_or_equiv
_atom_site_adp_type
_atom_site_occupancy
_atom_site_symmetry_multiplicity
_atom_site_calc_flag
_atom_site_refinement_flags
Pd1 Pd 0.08570(4) 0.118234(17) 0.85599(3) 0.01818(9) Uani 1 1 d .
Cl1 Cl 0.05675(12) 0.03620(6) 0.92657(9) 0.0271(3) Uani 1 1 d .
Cl2 Cl -0.12469(12) 0.14743(6) 0.85493(10) 0.0267(3) Uani 1 1 d .
P1 P 0.28549(12) 0.09492(6) 0.85493(9) 0.0177(3) Uani 1 1 d .
P2 P 0.12470(13) 0.19487(6) 0.79340(9) 0.0194(3) Uani 1 1 d .
O11 O 0.2850(3) 0.04173(14) 0.7964(2) 0.0169(8) Uani 1 1 d .
O12 O 0.1144(3) 0.24440(14) 0.8583(2) 0.0219(8) Uani 1 1 d .
N11 N 0.3912(4) 0.07385(18) 0.9405(3) 0.0199(10) Uani 1 1 d .
N12 N 0.0361(4) 0.22130(18) 0.7044(3) 0.0232(10) Uani 1 1 d .
C1 C 0.3631(5) 0.1496(2) 0.8090(3) 0.0183(11) Uani 1 1 d .
C2 C 0.2870(5) 0.1933(2) 0.7750(4) 0.0200(12) Uani 1 1 d .
C10 C 0.4941(5) 0.1506(2) 0.8086(4) 0.0228(12) Uani 1 1 d .
H10A H 0.5477 0.1222 0.8357 0.027 Uiso 1 1 calc R
C20 C 0.5463(5) 0.1923(2) 0.7694(4) 0.0248(13) Uani 1 1 d .
H20A H 0.6357 0.1928 0.7698 0.030 Uiso 1 1 calc R
C30 C 0.4688(5) 0.2334(2) 0.7293(4) 0.0296(14) Uani 1 1 d .
H30A H 0.5043 0.2613 0.6997 0.036 Uiso 1 1 calc R
C40 C 0.3387(5) 0.2345(2) 0.7322(4) 0.0273(13) Uani 1 1 d .
H40A H 0.2857 0.2631 0.7051 0.033 Uiso 1 1 calc R
C11 C 0.3968(5) 0.0068(2) 0.8261(3) 0.0206(12) Uani 1 1 d .
C21 C 0.4404(4) 0.0188(2) 0.9259(3) 0.0167(11) Uani 1 1 d .
H21A H 0.5362 0.0189 0.9418 0.020 Uiso 1 1 calc R
C31 C 0.3762(5) 0.0783(2) 1.0336(3) 0.0272(13) Uani 1 1 d .
H31A H 0.2881 0.0898 1.0367 0.033 Uiso 1 1 calc R
H31B H 0.4382 0.1044 1.0663 0.033 Uiso 1 1 calc R
C41 C 0.4037(5) 0.0208(2) 1.0707(3) 0.0271(13) Uani 1 1 d .
H41A H 0.4918 0.0182 1.1063 0.033 Uiso 1 1 calc R
H41B H 0.3419 0.0107 1.1077 0.033 Uiso 1 1 calc R
C51 C 0.3884(5) -0.0149(2) 0.9914(3) 0.0220(12) Uani 1 1 d .
H51A H 0.2971 -0.0240 0.9691 0.026 Uiso 1 1 calc R
H51B H 0.4382 -0.0486 1.0049 0.026 Uiso 1 1 calc R
C61 C 0.3572(5) -0.0517(2) 0.8111(3) 0.0199(11) Uani 1 1 d .
C71 C 0.2318(5) -0.0675(2) 0.8103(3) 0.0206(12) Uani 1 1 d .
H71A H 0.1680 -0.0414 0.8145 0.025 Uiso 1 1 calc R
C81 C 0.2004(5) -0.1223(2) 0.8032(4) 0.0271(13) Uani 1 1 d .
H81A H 0.1145 -0.1333 0.8018 0.033 Uiso 1 1 calc R
C91 C 0.2931(6) -0.1609(2) 0.7982(4) 0.0308(14) Uani 1 1 d .
H91A H 0.2718 -0.1982 0.7945 0.037 Uiso 1 1 calc R
C101 C 0.4180(6) -0.1439(2) 0.7988(4) 0.0333(15) Uani 1 1 d .
H10B H 0.4822 -0.1699 0.7948 0.040 Uiso 1 1 calc R
C111 C 0.4496(5) -0.0901(2) 0.8049(4) 0.0261(13) Uani 1 1 d .
H11A H 0.5352 -0.0793 0.8049 0.031 Uiso 1 1 calc R
C121 C 0.4948(4) 0.0223(2) 0.7690(3) 0.0183(11) Uani 1 1 d .
C131 C 0.6265(4) 0.0225(2) 0.7996(3) 0.0248(12) Uani 1 1 d .
H13A H 0.6606 0.0120 0.8584 0.030 Uiso 1 1 calc R
C141 C 0.7089(5) 0.0376(2) 0.7459(4) 0.0271(13) Uani 1 1 d .
H14A H 0.7988 0.0384 0.7685 0.033 Uiso 1 1 calc R
C161 C 0.5315(5) 0.0503(3) 0.6285(4) 0.0323(15) Uani 1 1 d .
H16A H 0.4987 0.0591 0.5688 0.039 Uiso 1 1 calc R
C171 C 0.4476(5) 0.0366(2) 0.6825(3) 0.0247(13) Uani 1 1 d .
H17A H 0.3577 0.0370 0.6601 0.030 Uiso 1 1 calc R
C12 C 0.0635(5) 0.2935(2) 0.8131(4) 0.0206(12) Uani 1 1 d .
C22 C -0.0127(5) 0.2748(2) 0.7233(4) 0.0245(13) Uani 1 1 d .
H22A H 0.0007 0.3010 0.6771 0.029 Uiso 1 1 calc R
C32 C -0.1570(5) 0.2650(2) 0.7155(4) 0.0259(14) Uani 1 1 d .
H32A H -0.2069 0.2987 0.7029 0.031 Uiso 1 1 calc R
H32B H -0.1757 0.2482 0.7692 0.031 Uiso 1 1 calc R
C42 C -0.1846(5) 0.2256(3) 0.6365(4) 0.0307(14) Uani 1 1 d .
H42A H -0.2606 0.2030 0.6387 0.037 Uiso 1 1 calc R
H42B H -0.2005 0.2458 0.5804 0.037 Uiso 1 1 calc R
C52 C -0.0653(5) 0.1910(2) 0.6448(4) 0.0314(14) Uani 1 1 d .
H52A H -0.0789 0.1552 0.6697 0.038 Uiso 1 1 calc R
H52B H -0.0422 0.1857 0.5869 0.038 Uiso 1 1 calc R
C62 C -0.0225(5) 0.3214(2) 0.8669(4) 0.0238(13) Uani 1 1 d .
C72 C -0.0732(5) 0.3712(2) 0.8426(4) 0.0321(15) Uani 1 1 d .
H72A H -0.0511 0.3888 0.7935 0.039 Uiso 1 1 calc R
C82 C -0.1559(6) 0.3965(3) 0.8878(5) 0.0392(17) Uani 1 1 d .
H82A H -0.1904 0.4309 0.8696 0.047 Uiso 1 1 calc R
C92 C -0.1877(6) 0.3716(3) 0.9591(5) 0.0440(19) Uani 1 1 d .
H92A H -0.2444 0.3887 0.9905 0.053 Uiso 1 1 calc R
C102 C -0.1370(6) 0.3215(3) 0.9852(5) 0.0390(17) Uani 1 1 d .
H10C H -0.1581 0.3045 1.0351 0.047 Uiso 1 1 calc R
C112 C -0.0555(5) 0.2960(2) 0.9393(4) 0.0282(14) Uani 1 1 d .
H11B H -0.0223 0.2613 0.9568 0.034 Uiso 1 1 calc R
C122 C 0.1809(5) 0.3294(2) 0.8100(4) 0.0262(13) Uani 1 1 d .
C132 C 0.1826(5) 0.3667(2) 0.7432(4) 0.0310(14) Uani 1 1 d .
H13B H 0.1100 0.3703 0.6968 0.037 Uiso 1 1 calc R
C142 C 0.2912(6) 0.3986(3) 0.7447(4) 0.0335(15) Uani 1 1 d .
H14B H 0.2913 0.4243 0.6995 0.040 Uiso 1 1 calc R
C151 C 0.6623(5) 0.0513(3) 0.6607(4) 0.0325(15) Uani 1 1 d .
H15A H 0.7193 0.0615 0.6238 0.039 Uiso 1 1 calc R
C152 C 0.3976(6) 0.3932(3) 0.8104(5) 0.0390(17) Uani 1 1 d .
H15B H 0.4721 0.4141 0.8097 0.047 Uiso 1 1 calc R
C162 C 0.3957(5) 0.3575(3) 0.8772(4) 0.0370(16) Uani 1 1 d .
H16B H 0.4683 0.3543 0.9238 0.044 Uiso 1 1 calc R
C172 C 0.2880(5) 0.3260(2) 0.8770(4) 0.0295(14) Uani 1 1 d .
H17B H 0.2877 0.3015 0.9239 0.035 Uiso 1 1 calc R
Pd2 Pd 0.86186(4) 0.02826(2) 0.35208(3) 0.02936(12) Uani 1 1 d .
Cl3 Cl 0.75689(13) -0.00698(8) 0.45915(10) 0.0433(5) Uani 1 1 d .
Cl4 Cl 0.66495(12) 0.04849(7) 0.25912(9) 0.0320(4) Uani 1 1 d .
P3 P 1.05238(13) 0.00321(7) 0.42483(10) 0.0291(4) Uani 1 1 d .
P4 P 0.95981(13) 0.06703(7) 0.25599(9) 0.0267(4) Uani 1 1 d .
O13 O 1.0625(3) -0.06140(18) 0.4227(2) 0.0304(10) Uani 1 1 d .
O14 O 0.9160(3) 0.12837(17) 0.2397(2) 0.0255(10) Uani 1 1 d .
N13 N 1.1075(4) 0.0102(2) 0.5321(3) 0.0274(12) Uani 1 1 d .
N14 N 0.9395(4) 0.0493(2) 0.1523(3) 0.0264(11) Uani 1 1 d .
C3 C 1.1738(4) 0.0325(3) 0.3728(3) 0.0275(13) Uani 1 1 d .
C4 C 1.1320(5) 0.0634(3) 0.2973(3) 0.0257(13) Uani 1 1 d .
C50 C 1.3062(5) 0.0254(3) 0.4047(4) 0.0336(15) Uani 1 1 d .
H50A H 1.3356 0.0063 0.4579 0.040 Uiso 1 1 calc R
C60 C 1.3929(5) 0.0461(3) 0.3590(4) 0.0321(15) Uani 1 1 d .
H60A H 1.4819 0.0394 0.3787 0.039 Uiso 1 1 calc R
C70 C 1.3503(5) 0.0773(3) 0.2829(4) 0.0379(16) Uani 1 1 d .
H70A H 1.4106 0.0925 0.2524 0.046 Uiso 1 1 calc R
C80 C 1.2201(5) 0.0857(3) 0.2529(4) 0.0361(16) Uani 1 1 d .
H80A H 1.1910 0.1067 0.2018 0.043 Uiso 1 1 calc R
C13 C 1.1350(5) -0.0852(3) 0.5040(4) 0.0279(14) Uani 1 1 d .
C23 C 1.1228(5) -0.0435(3) 0.5758(4) 0.0310(15) Uani 1 1 d .
H23A H 1.2041 -0.0435 0.6211 0.037 Uiso 1 1 calc R
C33 C 1.0446(5) 0.0467(3) 0.5856(4) 0.0361(16) Uani 1 1 d .
H33A H 0.9709 0.0653 0.5484 0.043 Uiso 1 1 calc R
H33B H 1.1060 0.0741 0.6152 0.043 Uiso 1 1 calc R
C43 C 0.9993(5) 0.0104(3) 0.6533(4) 0.0358(17) Uani 1 1 d .
H43A H 1.0543 0.0155 0.7121 0.043 Uiso 1 1 calc R
H43B H 0.9095 0.0190 0.6567 0.043 Uiso 1 1 calc R
C53 C 1.0093(5) -0.0468(3) 0.6220(4) 0.0343(16) Uani 1 1 d .
H53A H 0.9299 -0.0578 0.5808 0.041 Uiso 1 1 calc R
H53B H 1.0267 -0.0724 0.6718 0.041 Uiso 1 1 calc R
C63 C 1.0713(6) -0.1394(3) 0.5189(4) 0.0346(16) Uani 1 1 d .
C73 C 0.9410(7) -0.1471(3) 0.4886(4) 0.0430(18) Uani 1 1 d .
H73A H 0.8897 -0.1197 0.4564 0.052 Uiso 1 1 calc R
C83 C 0.8860(8) -0.1966(4) 0.5062(5) 0.059(2) Uani 1 1 d .
H83A H 0.7974 -0.2027 0.4836 0.071 Uiso 1 1 calc R
C93 C 0.9560(11) -0.2358(4) 0.5547(6) 0.077(3) Uani 1 1 d .
H93A H 0.9172 -0.2686 0.5671 0.093 Uiso 1 1 calc R
C103 C 1.0848(9) -0.2266(3) 0.5853(5) 0.060(2) Uani 1 1 d .
H10D H 1.1352 -0.2535 0.6198 0.072 Uiso 1 1 calc R
C113 C 1.1419(7) -0.1795(3) 0.5671(5) 0.0481(19) Uani 1 1 d .
H11C H 1.2314 -0.1746 0.5880 0.058 Uiso 1 1 calc R
C123 C 1.2724(5) -0.0940(3) 0.4908(4) 0.0298(14) Uani 1 1 d .
C133 C 1.3803(5) -0.0887(3) 0.5581(4) 0.0371(16) Uani 1 1 d .
H13C H 1.3705 -0.0801 0.6159 0.044 Uiso 1 1 calc R
C143 C 1.5039(6) -0.0961(3) 0.5403(5) 0.052(2) Uani 1 1 d .
H14C H 1.5777 -0.0914 0.5856 0.063 Uiso 1 1 calc R
C153 C 1.5172(6) -0.1101(3) 0.4567(5) 0.0498(19) Uani 1 1 d .
H15C H 1.6007 -0.1150 0.4451 0.060 Uiso 1 1 calc R
C163 C 1.4131(6) -0.1171(3) 0.3906(4) 0.0427(17) Uani 1 1 d .
H16C H 1.4238 -0.1271 0.3337 0.051 Uiso 1 1 calc R
C173 C 1.2895(6) -0.1093(3) 0.4076(4) 0.0361(15) Uani 1 1 d .
H17C H 1.2166 -0.1146 0.3619 0.043 Uiso 1 1 calc R
C14 C 0.8926(5) 0.1450(2) 0.1462(4) 0.0265(13) Uani 1 1 d .
C24 C 0.8816(5) 0.0919(2) 0.0924(4) 0.0219(12) Uani 1 1 d .
H24A H 0.9319 0.0958 0.0451 0.026 Uiso 1 1 calc R
C34 C 0.7494(5) 0.0704(2) 0.0524(4) 0.0231(12) Uani 1 1 d .
H34A H 0.7157 0.0871 -0.0055 0.028 Uiso 1 1 calc R
H34B H 0.6881 0.0769 0.0914 0.028 Uiso 1 1 calc R
C44 C 0.7746(5) 0.0105(2) 0.0435(4) 0.0253(13) Uani 1 1 d .
H44A H 0.7996 0.0029 -0.0132 0.030 Uiso 1 1 calc R
H44B H 0.6971 -0.0108 0.0469 0.030 Uiso 1 1 calc R
C54 C 0.8845(5) -0.0032(3) 0.1203(4) 0.0298(14) Uani 1 1 d .
H54A H 0.8519 -0.0226 0.1670 0.036 Uiso 1 1 calc R
H54B H 0.9496 -0.0260 0.1005 0.036 Uiso 1 1 calc R
C64 C 0.7686(5) 0.1767(2) 0.1253(4) 0.0233(13) Uani 1 1 d .
C74 C 0.7342(5) 0.2002(2) 0.0429(4) 0.0268(13) Uani 1 1 d .
H74A H 0.7914 0.1980 0.0034 0.032 Uiso 1 1 calc R
C84 C 0.6194(5) 0.2264(2) 0.0175(4) 0.0279(14) Uani 1 1 d .
H84A H 0.5979 0.2422 -0.0391 0.034 Uiso 1 1 calc R
C94 C 0.5346(5) 0.2301(2) 0.0741(4) 0.0289(14) Uani 1 1 d .
H94A H 0.4544 0.2478 0.0564 0.035 Uiso 1 1 calc R
C104 C 0.5694(5) 0.2074(2) 0.1573(4) 0.0314(15) Uani 1 1 d .
H10E H 0.5132 0.2106 0.1973 0.038 Uiso 1 1 calc R
C114 C 0.6835(5) 0.1802(2) 0.1824(4) 0.0272(13) Uani 1 1 d .
H11D H 0.7045 0.1639 0.2387 0.033 Uiso 1 1 calc R
C124 C 1.0064(5) 0.1813(3) 0.1395(4) 0.0260(13) Uani 1 1 d .
C134 C 1.0825(5) 0.1761(3) 0.0774(4) 0.0288(14) Uani 1 1 d .
H13D H 1.0628 0.1492 0.0334 0.035 Uiso 1 1 calc R
C144 C 1.1864(5) 0.2097(3) 0.0788(4) 0.0331(15) Uani 1 1 d .
H14D H 1.2377 0.2056 0.0358 0.040 Uiso 1 1 calc R
C154 C 1.2166(6) 0.2496(3) 0.1433(4) 0.0377(16) Uani 1 1 d .
H15D H 1.2898 0.2719 0.1453 0.045 Uiso 1 1 calc R
C164 C 1.1400(6) 0.2563(3) 0.2036(5) 0.0470(19) Uani 1 1 d .
H16D H 1.1578 0.2842 0.2462 0.056 Uiso 1 1 calc R
C174 C 1.0361(6) 0.2221(3) 0.2017(4) 0.0422(18) Uani 1 1 d .
H17D H 0.9840 0.2267 0.2440 0.051 Uiso 1 1 calc R
C15 C 0.1198(7) 0.4030(3) 0.1240(5) 0.060(2) Uani 1 1 d .
H15E H 0.0874 0.4400 0.1101 0.072 Uiso 1 1 calc R
H15F H 0.0452 0.3783 0.1124 0.072 Uiso 1 1 calc R
Cl5 Cl 0.18988(19) 0.39975(8) 0.23472(14) 0.0605(6) Uani 1 1 d .
Cl6 Cl 0.22318(17) 0.38610(7) 0.05450(12) 0.0457(4) Uani 1 1 d .

loop_
_atom_site_aniso_label
_atom_site_aniso_U_11
_atom_site_aniso_U_22
_atom_site_aniso_U_33
_atom_site_aniso_U_23
_atom_site_aniso_U_13
_atom_site_aniso_U_12
Pd1 0.01338(18) 0.0219(2) 0.0203(2) -0.0002(2) 0.00592(15) 0.00076(19)
Cl1 0.0221(6) 0.0302(8) 0.0321(8) 0.0044(7) 0.0125(6) -0.0015(6)
Cl2 0.0146(6) 0.0351(8) 0.0321(8) 0.0023(7) 0.0089(6) 0.0035(6)
P1 0.0146(6) 0.0207(7) 0.0188(7) 0.0003(6) 0.0059(6) 0.0002(6)
P2 0.0158(6) 0.0214(8) 0.0223(8) 0.0005(6) 0.0068(6) 0.0017(6)
O11 0.0144(16) 0.018(2) 0.0177(18) 0.0030(15) 0.0018(14) 0.0069(15)
O12 0.0197(19) 0.024(2) 0.023(2) 0.0035(17) 0.0050(16) 0.0105(16)
N11 0.018(2) 0.025(3) 0.016(2) -0.0012(19) 0.0022(18) -0.002(2)
N12 0.020(2) 0.023(3) 0.026(3) 0.003(2) 0.005(2) 0.009(2)
C1 0.020(3) 0.017(3) 0.020(3) -0.001(2) 0.007(2) 0.005(2)
C2 0.022(3) 0.019(3) 0.022(3) 0.001(2) 0.012(2) 0.005(2)
C10 0.017(3) 0.025(3) 0.027(3) -0.002(3) 0.006(2) 0.003(2)
C20 0.019(3) 0.027(3) 0.033(3) -0.001(3) 0.017(2) 0.002(3)
C30 0.021(3) 0.024(3) 0.049(4) 0.003(3) 0.020(3) -0.002(3)
C40 0.024(3) 0.027(3) 0.035(3) 0.010(3) 0.014(3) 0.008(3)
C11 0.017(2) 0.028(3) 0.016(3) 0.004(2) 0.001(2) 0.004(2)
C21 0.011(2) 0.018(3) 0.021(3) -0.002(2) 0.005(2) -0.004(2)
C31 0.020(3) 0.041(4) 0.021(3) -0.005(3) 0.006(2) -0.003(3)
C41 0.026(3) 0.042(4) 0.014(3) -0.002(3) 0.005(2) -0.007(3)
C51 0.019(3) 0.027(3) 0.019(3) 0.005(2) -0.001(2) -0.002(2)
C61 0.022(3) 0.023(3) 0.011(3) 0.004(2) -0.004(2) 0.001(2)
C71 0.021(3) 0.013(3) 0.025(3) 0.001(2) -0.001(2) 0.004(2)
C81 0.022(3) 0.028(3) 0.028(3) 0.004(3) -0.003(2) -0.006(3)
C91 0.039(4) 0.021(3) 0.031(4) 0.001(3) 0.001(3) 0.005(3)
C101 0.034(3) 0.024(3) 0.042(4) 0.001(3) 0.008(3) 0.013(3)
C111 0.021(3) 0.023(3) 0.035(3) 0.000(3) 0.006(3) 0.000(3)
C121 0.015(2) 0.021(3) 0.018(3) 0.000(2) 0.001(2) 0.001(2)
C131 0.017(2) 0.032(3) 0.024(3) 0.008(3) 0.003(2) 0.009(3)
C141 0.016(2) 0.032(3) 0.035(3) -0.002(3) 0.009(2) 0.004(3)
C161 0.029(3) 0.049(4) 0.018(3) 0.008(3) 0.004(2) 0.003(3)
C171 0.018(2) 0.037(4) 0.019(3) 0.002(3) 0.003(2) -0.002(3)
C12 0.019(3) 0.018(3) 0.025(3) 0.005(2) 0.006(2) 0.007(2)
C22 0.017(3) 0.024(3) 0.032(3) 0.008(3) 0.002(2) 0.002(2)
C32 0.019(3) 0.024(3) 0.034(4) -0.001(3) 0.005(3) 0.002(3)
C42 0.023(3) 0.040(4) 0.026(3) 0.003(3) -0.002(3) 0.006(3)
C52 0.030(3) 0.031(3) 0.032(3) 0.000(3) 0.006(3) 0.000(3)
C62 0.013(2) 0.019(3) 0.039(4) -0.006(3) 0.005(2) -0.002(2)
C72 0.026(3) 0.020(3) 0.049(4) -0.001(3) 0.005(3) 0.004(3)
C82 0.027(3) 0.026(3) 0.067(5) -0.009(3) 0.014(3) 0.006(3)
C92 0.033(4) 0.034(4) 0.071(5) -0.023(4) 0.023(4) -0.001(3)
C102 0.032(3) 0.039(4) 0.054(4) -0.019(3) 0.026(3) -0.010(3)
C112 0.024(3) 0.026(3) 0.035(4) -0.009(3) 0.007(3) -0.004(3)
C122 0.022(3) 0.017(3) 0.041(4) -0.002(3) 0.011(3) 0.005(2)
C132 0.023(3) 0.034(4) 0.037(4) 0.005(3) 0.009(3) 0.008(3)
C142 0.044(4) 0.033(4) 0.031(4) -0.002(3) 0.023(3) -0.002(3)
C151 0.022(3) 0.050(4) 0.029(3) 0.000(3) 0.013(3) -0.001(3)
C152 0.033(4) 0.031(4) 0.058(5) -0.006(3) 0.022(4) -0.015(3)
C162 0.015(3) 0.047(4) 0.046(4) -0.010(3) 0.002(3) -0.001(3)
C172 0.027(3) 0.031(3) 0.033(4) 0.000(3) 0.012(3) 0.001(3)
Pd2 0.01089(18) 0.0600(3) 0.0181(2) 0.0047(2) 0.00502(16) 0.0014(2)
Cl3 0.0161(6) 0.0918(14) 0.0228(8) 0.0136(8) 0.0063(6) -0.0038(8)
Cl4 0.0125(6) 0.0586(10) 0.0246(7) 0.0082(7) 0.0032(5) 0.0006(6)
P3 0.0139(6) 0.0570(11) 0.0164(8) 0.0016(7) 0.0030(6) -0.0011(7)
P4 0.0122(6) 0.0511(10) 0.0174(7) 0.0025(7) 0.0043(6) 0.0028(7)
O13 0.0135(18) 0.063(3) 0.013(2) -0.004(2) -0.0013(15) -0.004(2)
O14 0.0134(17) 0.048(3) 0.0158(19) -0.0001(18) 0.0037(14) -0.0023(18)
N13 0.017(2) 0.043(3) 0.024(3) 0.000(2) 0.008(2) 0.003(2)
N14 0.014(2) 0.047(3) 0.017(2) 0.003(2) 0.0037(19) 0.000(2)
C3 0.012(2) 0.050(4) 0.024(3) 0.000(3) 0.011(2) -0.001(3)
C4 0.010(2) 0.049(4) 0.016(3) -0.002(3) -0.002(2) 0.000(3)
C50 0.022(3) 0.061(4) 0.020(3) 0.007(3) 0.008(2) 0.008(3)
C60 0.014(3) 0.053(4) 0.029(3) 0.004(3) 0.002(2) -0.002(3)
C70 0.016(3) 0.070(5) 0.030(4) 0.006(3) 0.009(3) -0.002(3)
C80 0.015(3) 0.066(5) 0.026(3) 0.013(3) 0.001(2) 0.002(3)
C13 0.023(3) 0.046(4) 0.016(3) 0.001(3) 0.009(2) 0.002(3)
C23 0.013(3) 0.060(4) 0.021(3) 0.002(3) 0.004(2) 0.004(3)
C33 0.027(3) 0.057(4) 0.026(3) 0.000(3) 0.010(3) 0.009(3)
C43 0.022(3) 0.066(5) 0.020(3) 0.002(3) 0.005(2) 0.006(3)
C53 0.013(3) 0.074(5) 0.016(3) 0.006(3) 0.004(2) 0.001(3)
C63 0.036(4) 0.045(4) 0.025(3) -0.009(3) 0.012(3) -0.005(3)
C73 0.049(4) 0.055(5) 0.026(4) 0.002(3) 0.010(3) -0.016(4)
C83 0.054(5) 0.089(7) 0.033(4) -0.012(4) 0.006(4) -0.037(5)
C93 0.109(8) 0.084(7) 0.048(5) 0.008(5) 0.037(6) -0.014(7)
C103 0.086(7) 0.060(6) 0.040(5) 0.012(4) 0.028(5) 0.012(5)
C113 0.056(4) 0.053(5) 0.042(4) 0.002(4) 0.028(4) 0.002(4)
C123 0.018(3) 0.047(4) 0.027(3) -0.002(3) 0.011(2) -0.003(3)
C133 0.023(3) 0.059(5) 0.029(4) -0.005(3) 0.003(3) 0.006(3)
C143 0.034(4) 0.063(5) 0.054(5) -0.008(4) -0.003(4) 0.012(4)
C153 0.024(3) 0.067(5) 0.061(5) -0.015(4) 0.016(3) 0.008(4)
C163 0.030(3) 0.066(5) 0.035(4) -0.007(4) 0.013(3) -0.001(4)
C173 0.028(3) 0.051(4) 0.030(3) -0.007(3) 0.009(3) -0.007(3)
C14 0.013(2) 0.045(4) 0.020(3) -0.002(3) 0.002(2) 0.002(3)
C24 0.018(3) 0.031(3) 0.019(3) 0.001(3) 0.007(2) 0.001(2)
C34 0.010(2) 0.032(3) 0.026(3) 0.001(3) 0.000(2) 0.000(2)
C44 0.021(3) 0.023(3) 0.031(3) 0.005(3) 0.001(2) 0.000(2)
C54 0.022(3) 0.041(4) 0.026(3) 0.004(3) 0.005(2) 0.010(3)
C64 0.018(3) 0.026(3) 0.027(3) -0.004(3) 0.006(2) -0.003(2)
C74 0.026(3) 0.032(4) 0.023(3) -0.004(3) 0.006(3) 0.000(3)
C84 0.028(3) 0.030(3) 0.023(3) 0.003(3) -0.004(3) 0.000(3)
C94 0.014(3) 0.023(3) 0.046(4) -0.007(3) -0.002(3) -0.002(2)
C104 0.024(3) 0.031(3) 0.044(4) -0.007(3) 0.019(3) 0.000(3)
C114 0.024(3) 0.029(3) 0.031(3) -0.006(3) 0.010(3) -0.003(3)
C124 0.008(2) 0.040(4) 0.029(3) 0.001(3) 0.000(2) -0.002(3)
C134 0.022(3) 0.047(4) 0.015(3) -0.003(3) -0.002(2) -0.006(3)
C144 0.016(3) 0.055(4) 0.028(4) 0.003(3) 0.005(3) -0.004(3)
C154 0.023(3) 0.048(4) 0.038(4) -0.007(3) -0.002(3) -0.010(3)
C164 0.038(4) 0.053(5) 0.055(5) -0.026(4) 0.020(4) -0.021(3)
C174 0.034(3) 0.058(5) 0.038(4) -0.021(4) 0.015(3) -0.009(3)
C15 0.044(4) 0.054(5) 0.087(7) -0.002(5) 0.029(4) 0.005(4)
Cl5 0.0663(13) 0.0591(13) 0.0654(13) -0.0284(10) 0.0354(11) -0.0210(11)
Cl6 0.0515(10) 0.0363(10) 0.0517(11) -0.0034(9) 0.0160(9) -0.0003(9)

loop_
_atom_type_symbol
_atom_type_description
_atom_type_scat_dispersion_real
_atom_type_scat_dispersion_imag
_atom_type_scat_source
C C 0.0033 0.0016 'International Tables Vol C Tables 4.2.6.8 and 6.1.1.4'
H H 0.0000 0.0000 'International Tables Vol C Tables 4.2.6.8 and 6.1.1.4'
N N 0.0061 0.0033 'International Tables Vol C Tables 4.2.6.8 and 6.1.1.4'
O O 0.0106 0.0060 'International Tables Vol C Tables 4.2.6.8 and 6.1.1.4'
P P 0.1023 0.0942 'International Tables Vol C Tables 4.2.6.8 and 6.1.1.4'
Cl Cl 0.1484 0.1585 'International Tables Vol C Tables 4.2.6.8 and 6.1.1.4'
Pd Pd -0.9988 1.0072 'International Tables Vol C Tables 4.2.6.8 and 6.1.1.4'

loop_
_geom_angle_atom_site_label_1
_geom_angle_atom_site_label_2
_geom_angle_atom_site_label_3
_geom_angle
P1 Pd1 P2 87.41(5)
P1 Pd1 Cl2 177.13(6)
P2 Pd1 Cl2 89.75(5)
P1 Pd1 Cl1 89.68(5)
P2 Pd1 Cl1 176.70(5)
Cl2 Pd1 Cl1 93.14(5)
O11 P1 N11 97.0(2)
O11 P1 C1 110.0(2)
N11 P1 C1 105.4(2)
O11 P1 Pd1 109.13(13)
N11 P1 Pd1 125.37(16)
C1 P1 Pd1 108.90(17)
O12 P2 N12 97.2(2)
O12 P2 C2 107.7(2)
N12 P2 C2 106.2(2)
O12 P2 Pd1 109.65(14)
N12 P2 Pd1 125.89(18)
C2 P2 Pd1 108.75(18)
C11 O11 P1 113.4(3)
C12 O12 P2 113.7(3)
C31 N11 C21 108.9(4)
C31 N11 P1 124.9(4)
C21 N11 P1 111.7(3)
C22 N12 C52 109.9(4)
C22 N12 P2 110.8(4)
C52 N12 P2 123.2(4)
C2 C1 C10 119.3(5)
C2 C1 P1 117.2(4)
C10 C1 P1 123.5(4)
C1 C2 C40 119.8(5)
C1 C2 P2 117.3(4)
C40 C2 P2 122.8(4)
C20 C10 C1 120.7(5)
C20 C10 H10A 119.7
C1 C10 H10A 119.7
C10 C20 C30 119.9(5)
C10 C20 H20A 120.1
C30 C20 H20A 120.1
C20 C30 C40 120.5(5)
C20 C30 H30A 119.8
C40 C30 H30A 119.8
C2 C40 C30 119.4(5)
C2 C40 H40A 120.3
C30 C40 H40A 120.3
O11 C11 C61 109.5(4)
O11 C11 C121 105.7(4)
C61 C11 C121 110.3(4)
O11 C11 C21 105.0(4)
C61 C11 C21 110.7(4)
C121 C11 C21 115.2(4)
N11 C21 C51 102.5(4)
N11 C21 C11 106.5(4)
C51 C21 C11 119.6(4)
N11 C21 H21A 109.3
C51 C21 H21A 109.3
C11 C21 H21A 109.3
N11 C31 C41 104.3(4)
N11 C31 H31A 110.9
C41 C31 H31A 110.9
N11 C31 H31B 110.9
C41 C31 H31B 110.9
H31A C31 H31B 108.9
C51 C41 C31 104.7(4)
C51 C41 H41A 110.8
C31 C41 H41A 110.8
C51 C41 H41B 110.8
C31 C41 H41B 110.8
H41A C41 H41B 108.9
C41 C51 C21 103.7(4)
C41 C51 H51A 111.0
C21 C51 H51A 111.0
C41 C51 H51B 111.0
C21 C51 H51B 111.0
H51A C51 H51B 109.0
C111 C61 C71 119.9(5)
C111 C61 C11 119.4(5)
C71 C61 C11 120.6(5)
C61 C71 C81 119.2(5)
C61 C71 H71A 120.4
C81 C71 H71A 120.4
C91 C81 C71 121.0(5)
C91 C81 H81A 119.5
C71 C81 H81A 119.5
C81 C91 C101 118.6(6)
C81 C91 H91A 120.7
C101 C91 H91A 120.7
C111 C101 C91 120.9(6)
C111 C101 H10B 119.5
C91 C101 H10B 119.5
C101 C111 C61 120.4(5)
C101 C111 H11A 119.8
C61 C111 H11A 119.8
C171 C121 C131 118.4(5)
C171 C121 C11 117.9(4)
C131 C121 C11 123.7(4)
C141 C131 C121 121.0(5)
C141 C131 H13A 119.5
C121 C131 H13A 119.5
C151 C141 C131 120.5(5)
C151 C141 H14A 119.8
C131 C141 H14A 119.8
C151 C161 C171 120.6(5)
C151 C161 H16A 119.7
C171 C161 H16A 119.7
C121 C171 C161 120.1(5)
C121 C171 H17A 120.0
C161 C171 H17A 120.0
O12 C12 C62 108.6(4)
O12 C12 C22 105.3(4)
C62 C12 C22 111.8(4)
O12 C12 C122 105.8(4)
C62 C12 C122 109.6(4)
C22 C12 C122 115.2(5)
N12 C22 C32 103.2(4)
N12 C22 C12 108.0(4)
C32 C22 C12 117.0(5)
N12 C22 H22A 109.4
C32 C22 H22A 109.4
C12 C22 H22A 109.4
C22 C32 C42 100.9(4)
C22 C32 H32A 111.6
C42 C32 H32A 111.6
C22 C32 H32B 111.6
C42 C32 H32B 111.6
H32A C32 H32B 109.4
C52 C42 C32 105.5(5)
C52 C42 H42A 110.6
C32 C42 H42A 110.6
C52 C42 H42B 110.6
C32 C42 H42B 110.6
H42A C42 H42B 108.8
N12 C52 C42 104.9(5)
N12 C52 H52A 110.8
C42 C52 H52A 110.8
N12 C52 H52B 110.8
C42 C52 H52B 110.8
H52A C52 H52B 108.8
C72 C62 C112 118.7(5)
C72 C62 C12 120.2(5)
C112 C62 C12 121.0(5)
C62 C72 C82 121.5(6)
C62 C72 H72A 119.2
C82 C72 H72A 119.2
C92 C82 C72 119.7(6)
C92 C82 H82A 120.2
C72 C82 H82A 120.2
C82 C92 C102 119.8(6)
C82 C92 H92A 120.1
C102 C92 H92A 120.1
C92 C102 C112 120.5(6)
C92 C102 H10C 119.7
C112 C102 H10C 119.7
C102 C112 C62 119.8(6)
C102 C112 H11B 120.1
C62 C112 H11B 120.1
C172 C122 C132 118.0(5)
C172 C122 C12 119.4(5)
C132 C122 C12 122.6(5)
C122 C132 C142 119.9(6)
C122 C132 H13B 120.0
C142 C132 H13B 120.0
C152 C142 C132 120.8(6)
C152 C142 H14B 119.6
C132 C142 H14B 119.6
C141 C151 C161 119.4(5)
C141 C151 H15A 120.3
C161 C151 H15A 120.3
C162 C152 C142 119.6(6)
C162 C152 H15B 120.2
C142 C152 H15B 120.2
C152 C162 C172 120.0(6)
C152 C162 H16B 120.0
C172 C162 H16B 120.0
C122 C172 C162 121.5(6)
C122 C172 H17B 119.2
C162 C172 H17B 119.2
P3 Pd2 P4 87.69(6)
P3 Pd2 Cl4 172.51(6)
P4 Pd2 Cl4 88.52(5)
P3 Pd2 Cl3 92.89(6)
P4 Pd2 Cl3 175.91(7)
Cl4 Pd2 Cl3 91.36(5)
O13 P3 N13 96.5(2)
O13 P3 C3 109.5(3)
N13 P3 C3 105.6(2)
O13 P3 Pd2 109.22(15)
N13 P3 Pd2 126.03(17)
C3 P3 Pd2 108.83(19)
O14 P4 N14 97.1(2)
O14 P4 C4 110.2(2)
N14 P4 C4 104.9(2)
O14 P4 Pd2 111.09(14)
N14 P4 Pd2 124.18(18)
C4 P4 Pd2 108.60(19)
C13 O13 P3 114.2(4)
C14 O14 P4 113.9(3)
C33 N13 C23 108.0(4)
C33 N13 P3 121.4(4)
C23 N13 P3 110.4(4)
C24 N14 C54 109.6(4)
C24 N14 P4 112.8(4)
C54 N14 P4 122.2(4)
C4 C3 C50 119.4(5)
C4 C3 P3 117.5(4)
C50 C3 P3 123.0(4)
C80 C4 C3 120.4(5)
C80 C4 P4 122.6(4)
C3 C4 P4 116.8(4)
C60 C50 C3 119.9(5)
C60 C50 H50A 120.0
C3 C50 H50A 120.0
C50 C60 C70 120.3(5)
C50 C60 H60A 119.8
C70 C60 H60A 119.8
C80 C70 C60 119.6(5)
C80 C70 H70A 120.2
C60 C70 H70A 120.2
C70 C80 C4 120.2(6)
C70 C80 H80A 119.9
C4 C80 H80A 119.9
O13 C13 C123 106.9(4)
O13 C13 C63 108.1(5)
C123 C13 C63 110.9(5)
O13 C13 C23 104.3(5)
C123 C13 C23 114.4(5)
C63 C13 C23 111.7(5)
N13 C23 C53 103.9(5)
N13 C23 C13 106.6(4)
C53 C23 C13 119.6(5)
N13 C23 H23A 108.8
C53 C23 H23A 108.8
C13 C23 H23A 108.8
N13 C33 C43 105.6(5)
N13 C33 H33A 110.6
C43 C33 H33A 110.6
N13 C33 H33B 110.6
C43 C33 H33B 110.6
H33A C33 H33B 108.7
C53 C43 C33 106.0(5)
C53 C43 H43A 110.5
C33 C43 H43A 110.5
C53 C43 H43B 110.5
C33 C43 H43B 110.5
H43A C43 H43B 108.7
C43 C53 C23 102.5(5)
C43 C53 H53A 111.3
C23 C53 H53A 111.3
C43 C53 H53B 111.3
C23 C53 H53B 111.3
H53A C53 H53B 109.2
C113 C63 C73 119.0(7)
C113 C63 C13 120.3(6)
C73 C63 C13 120.6(6)
C63 C73 C83 118.8(7)
C63 C73 H73A 120.6
C83 C73 H73A 120.6
C93 C83 C73 121.9(8)
C93 C83 H83A 119.0
C73 C83 H83A 119.0
C83 C93 C103 118.1(9)
C83 C93 H93A 120.9
C103 C93 H93A 120.9
C113 C103 C93 121.3(8)
C113 C103 H10D 119.3
C93 C103 H10D 119.3
C103 C113 C63 120.9(8)
C103 C113 H11C 119.6
C63 C113 H11C 119.6
C133 C123 C173 118.7(5)
C133 C123 C13 123.2(5)
C173 C123 C13 118.0(5)
C123 C133 C143 119.9(6)
C123 C133 H13C 120.0
C143 C133 H13C 120.0
C153 C143 C133 119.7(6)
C153 C143 H14C 120.2
C133 C143 H14C 120.2
C163 C153 C143 121.4(6)
C163 C153 H15C 119.3
C143 C153 H15C 119.3
C153 C163 C173 119.3(6)
C153 C163 H16C 120.3
C173 C163 H16C 120.3
C123 C173 C163 120.9(6)
C123 C173 H17C 119.5
C163 C173 H17C 119.5
O14 C14 C64 108.7(4)
O14 C14 C124 104.6(4)
C64 C14 C124 110.4(5)
O14 C14 C24 105.8(4)
C64 C14 C24 110.9(4)
C124 C14 C24 115.9(4)
N14 C24 C34 104.2(4)
N14 C24 C14 107.0(4)
C34 C24 C14 118.8(4)
N14 C24 H24A 108.8
C34 C24 H24A 108.8
C14 C24 H24A 108.8
C24 C34 C44 102.4(4)
C24 C34 H34A 111.3
C44 C34 H34A 111.3
C24 C34 H34B 111.3
C44 C34 H34B 111.3
H34A C34 H34B 109.2
C34 C44 C54 105.5(5)
C34 C44 H44A 110.6
C54 C44 H44A 110.6
C34 C44 H44B 110.6
C54 C44 H44B 110.6
H44A C44 H44B 108.8
N14 C54 C44 104.8(5)
N14 C54 H54A 110.8
C44 C54 H54A 110.8
N14 C54 H54B 110.8
C44 C54 H54B 110.8
H54A C54 H54B 108.9
C74 C64 C114 118.6(5)
C74 C64 C14 118.1(5)
C114 C64 C14 123.1(5)
C84 C74 C64 121.2(5)
C84 C74 H74A 119.4
C64 C74 H74A 119.4
C74 C84 C94 120.4(6)
C74 C84 H84A 119.8
C94 C84 H84A 119.8
C84 C94 C104 118.7(5)
C84 C94 H94A 120.7
C104 C94 H94A 120.7
C114 C104 C94 121.1(5)
C114 C104 H10E 119.5
C94 C104 H10E 119.5
C104 C114 C64 120.0(6)
C104 C114 H11D 120.0
C64 C114 H11D 120.0
C134 C124 C174 118.0(5)
C134 C124 C14 125.1(5)
C174 C124 C14 116.9(5)
C144 C134 C124 120.8(6)
C144 C134 H13D 119.6
C124 C134 H13D 119.6
C134 C144 C154 120.2(6)
C134 C144 H14D 119.9
C154 C144 H14D 119.9
C164 C154 C144 119.7(6)
C164 C154 H15D 120.2
C144 C154 H15D 120.2
C154 C164 C174 119.4(6)
C154 C164 H16D 120.3
C174 C164 H16D 120.3
C164 C174 C124 121.8(6)
C164 C174 H17D 119.1
C124 C174 H17D 119.1
Cl5 C15 Cl6 114.0(4)
Cl5 C15 H15E 108.7
Cl6 C15 H15E 108.7
Cl5 C15 H15F 108.7
Cl6 C15 H15F 108.7
H15E C15 H15F 107.6

loop_
_geom_bond_atom_site_label_1
_geom_bond_atom_site_label_2
_geom_bond_distance
Pd1 P1 2.2066(14)
Pd1 P2 2.2127(15)
Pd1 Cl2 2.3500(13)
Pd1 Cl1 2.3615(15)
P1 O11 1.602(4)
P1 N11 1.646(4)
P1 C1 1.809(5)
P2 O12 1.608(4)
P2 N12 1.646(5)
P2 C2 1.807(5)
O11 C11 1.468(6)
O12 C12 1.456(6)
N11 C31 1.493(7)
N11 C21 1.495(6)
N12 C22 1.477(7)
N12 C52 1.479(7)
C1 C2 1.390(7)
C1 C10 1.396(7)
C2 C40 1.393(7)
C10 C20 1.373(7)
C10 H10A 0.9500
C20 C30 1.380(8)
C20 H20A 0.9500
C30 C40 1.394(7)
C30 H30A 0.9500
C40 H40A 0.9500
C11 C61 1.515(7)
C11 C121 1.549(7)
C11 C21 1.558(7)
C21 C51 1.506(7)
C21 H21A 1.0000
C31 C41 1.544(8)
C31 H31A 0.9900
C31 H31B 0.9900
C41 C51 1.501(7)
C41 H41A 0.9900
C41 H41B 0.9900
C51 H51A 0.9900
C51 H51B 0.9900
C61 C111 1.386(7)
C61 C71 1.389(7)
C71 C81 1.399(7)
C71 H71A 0.9500
C81 C91 1.388(8)
C81 H81A 0.9500
C91 C101 1.393(8)
C91 H91A 0.9500
C101 C111 1.374(8)
C101 H10B 0.9500
C111 H11A 0.9500
C121 C171 1.386(7)
C121 C131 1.386(6)
C131 C141 1.381(7)
C131 H13A 0.9500
C141 C151 1.362(8)
C141 H14A 0.9500
C161 C151 1.381(7)
C161 C171 1.386(7)
C161 H16A 0.9500
C171 H17A 0.9500
C12 C62 1.525(7)
C12 C22 1.539(8)
C12 C122 1.543(7)
C22 C32 1.535(7)
C22 H22A 1.0000
C32 C42 1.551(8)
C32 H32A 0.9900
C32 H32B 0.9900
C42 C52 1.516(8)
C42 H42A 0.9900
C42 H42B 0.9900
C52 H52A 0.9900
C52 H52B 0.9900
C62 C72 1.369(8)
C62 C112 1.396(8)
C72 C82 1.384(8)
C72 H72A 0.9500
C82 C92 1.371(9)
C82 H82A 0.9500
C92 C102 1.381(9)
C92 H92A 0.9500
C102 C112 1.384(8)
C102 H10C 0.9500
C112 H11B 0.9500
C122 C172 1.383(8)
C122 C132 1.393(8)
C132 C142 1.397(8)
C132 H13B 0.9500
C142 C152 1.370(9)
C142 H14B 0.9500
C151 H15A 0.9500
C152 C162 1.368(9)
C152 H15B 0.9500
C162 C172 1.387(8)
C162 H16B 0.9500
C172 H17B 0.9500
Pd2 P3 2.2024(15)
Pd2 P4 2.2090(15)
Pd2 Cl4 2.3474(14)
Pd2 Cl3 2.3545(15)
P3 O13 1.607(5)
P3 N13 1.663(5)
P3 C3 1.810(5)
P4 O14 1.596(4)
P4 N14 1.644(5)
P4 C4 1.818(5)
O13 C13 1.467(7)
O14 C14 1.484(6)
N13 C33 1.478(7)
N13 C23 1.488(8)
N14 C24 1.461(7)
N14 C54 1.473(8)
C3 C4 1.398(8)
C3 C50 1.407(7)
C4 C80 1.387(8)
C50 C60 1.375(7)
C50 H50A 0.9500
C60 C70 1.411(8)
C60 H60A 0.9500
C70 C80 1.385(7)
C70 H70A 0.9500
C80 H80A 0.9500
C13 C123 1.533(7)
C13 C63 1.542(9)
C13 C23 1.548(8)
C23 C53 1.528(7)
C23 H23A 1.0000
C33 C43 1.536(8)
C33 H33A 0.9900
C33 H33B 0.9900
C43 C53 1.509(9)
C43 H43A 0.9900
C43 H43B 0.9900
C53 H53A 0.9900
C53 H53B 0.9900
C63 C113 1.374(9)
C63 C73 1.385(8)
C73 C83 1.410(10)
C73 H73A 0.9500
C83 C93 1.357(12)
C83 H83A 0.9500
C93 C103 1.375(13)
C93 H93A 0.9500
C103 C113 1.374(10)
C103 H10D 0.9500
C113 H11C 0.9500
C123 C133 1.396(8)
C123 C173 1.396(8)
C133 C143 1.410(9)
C133 H13C 0.9500
C143 C153 1.382(9)
C143 H14C 0.9500
C153 C163 1.362(9)
C153 H15C 0.9500
C163 C173 1.406(8)
C163 H16C 0.9500
C173 H17C 0.9500
C14 C64 1.514(7)
C14 C124 1.530(7)
C14 C24 1.552(8)
C24 C34 1.516(7)
C24 H24A 1.0000
C34 C44 1.520(7)
C34 H34A 0.9900
C34 H34B 0.9900
C44 C54 1.533(7)
C44 H44A 0.9900
C44 H44B 0.9900
C54 H54A 0.9900
C54 H54B 0.9900
C64 C74 1.389(8)
C64 C114 1.394(7)
C74 C84 1.370(8)
C74 H74A 0.9500
C84 C94 1.385(8)
C84 H84A 0.9500
C94 C104 1.392(8)
C94 H94A 0.9500
C104 C114 1.374(8)
C104 H10E 0.9500
C114 H11D 0.9500
C124 C134 1.386(7)
C124 C174 1.392(8)
C134 C144 1.380(8)
C134 H13D 0.9500
C144 C154 1.401(9)
C144 H14D 0.9500
C154 C164 1.372(9)
C154 H15D 0.9500
C164 C174 1.389(9)
C164 H16D 0.9500
C174 H17D 0.9500
C15 Cl5 1.736(8)
C15 Cl6 1.743(7)
C15 H15E 0.9900
C15 H15F 0.9900

loop_
_geom_torsion_atom_site_label_1
_geom_torsion_atom_site_label_2
_geom_torsion_atom_site_label_3
_geom_torsion_atom_site_label_4
_geom_torsion
P2 Pd1 P1 O11 -118.53(15)
Cl2 Pd1 P1 O11 -127.7(12)
Cl1 Pd1 P1 O11 63.03(15)
P2 Pd1 P1 N11 127.6(2)
Cl2 Pd1 P1 N11 118.5(12)
Cl1 Pd1 P1 N11 -50.8(2)
P2 Pd1 P1 C1 1.58(19)
Cl2 Pd1 P1 C1 -7.6(12)
Cl1 Pd1 P1 C1 -176.87(19)
P1 Pd1 P2 O12 -115.70(15)
Cl2 Pd1 P2 O12 63.84(15)
Cl1 Pd1 P2 O12 -87.5(10)
P1 Pd1 P2 N12 129.3(2)
Cl2 Pd1 P2 N12 -51.1(2)
Cl1 Pd1 P2 N12 157.5(9)
P1 Pd1 P2 C2 1.9(2)
Cl2 Pd1 P2 C2 -178.6(2)
Cl1 Pd1 P2 C2 30.1(10)
N11 P1 O11 C11 -17.6(3)
C1 P1 O11 C11 91.7(3)
Pd1 P1 O11 C11 -148.9(3)
N12 P2 O12 C12 -13.4(4)
C2 P2 O12 C12 96.2(4)
Pd1 P2 O12 C12 -145.6(3)
O11 P1 N11 C31 -132.9(4)
C1 P1 N11 C31 114.1(4)
Pd1 P1 N11 C31 -13.4(5)
O11 P1 N11 C21 1.8(3)
C1 P1 N11 C21 -111.2(3)
Pd1 P1 N11 C21 121.3(3)
O12 P2 N12 C22 -1.3(4)
C2 P2 N12 C22 -112.1(4)
Pd1 P2 N12 C22 119.3(3)
O12 P2 N12 C52 -134.4(4)
C2 P2 N12 C52 114.8(4)
Pd1 P2 N12 C52 -13.7(5)
O11 P1 C1 C2 113.5(4)
N11 P1 C1 C2 -142.9(4)
Pd1 P1 C1 C2 -6.1(5)
O11 P1 C1 C10 -68.4(5)
N11 P1 C1 C10 35.2(5)
Pd1 P1 C1 C10 172.1(4)
C10 C1 C2 C40 7.2(8)
P1 C1 C2 C40 -174.6(4)
C10 C1 C2 P2 -170.1(4)
P1 C1 C2 P2 8.1(6)
O12 P2 C2 C1 112.5(4)
N12 P2 C2 C1 -144.3(4)
Pd1 P2 C2 C1 -6.3(5)
O12 P2 C2 C40 -64.8(5)
N12 P2 C2 C40 38.5(6)
Pd1 P2 C2 C40 176.4(4)
C2 C1 C10 C20 -4.7(8)
P1 C1 C10 C20 177.2(4)
C1 C10 C20 C30 -0.5(9)
C10 C20 C30 C40 3.2(9)
C1 C2 C40 C30 -4.6(9)
P2 C2 C40 C30 172.6(5)
C20 C30 C40 C2 -0.7(9)
P1 O11 C11 C61 145.4(3)
P1 O11 C11 C121 -95.8(4)
P1 O11 C11 C21 26.4(4)
C31 N11 C21 C51 28.6(5)
P1 N11 C21 C51 -113.4(4)
C31 N11 C21 C11 154.9(4)
P1 N11 C21 C11 12.9(4)
O11 C11 C21 N11 -23.4(5)
C61 C11 C21 N11 -141.5(4)
C121 C11 C21 N11 92.5(5)
O11 C11 C21 C51 91.8(5)
C61 C11 C21 C51 -26.3(6)
C121 C11 C21 C51 -152.3(5)
C21 N11 C31 C41 -6.5(5)
P1 N11 C31 C41 129.2(4)
N11 C31 C41 C51 -18.4(5)
C31 C41 C51 C21 36.2(5)
N11 C21 C51 C41 -39.6(5)
C11 C21 C51 C41 -156.9(4)
O11 C11 C61 C111 157.8(4)
C121 C11 C61 C111 41.9(6)
C21 C11 C61 C111 -86.9(6)
O11 C11 C61 C71 -27.2(6)
C121 C11 C61 C71 -143.1(5)
C21 C11 C61 C71 88.2(6)
C111 C61 C71 C81 0.0(8)
C11 C61 C71 C81 -175.0(5)
C61 C71 C81 C91 0.9(8)
C71 C81 C91 C101 -1.2(9)
C81 C91 C101 C111 0.6(9)
C91 C101 C111 C61 0.3(9)
C71 C61 C111 C101 -0.6(8)
C11 C61 C111 C101 174.5(5)
O11 C11 C121 C171 -35.3(6)
C61 C11 C121 C171 83.0(6)
C21 C11 C121 C171 -150.8(5)
O11 C11 C121 C131 144.8(5)
C61 C11 C121 C131 -96.9(6)
C21 C11 C121 C131 29.3(8)
C171 C121 C131 C141 1.3(9)
C11 C121 C131 C141 -178.8(5)
C121 C131 C141 C151 -1.7(9)
C131 C121 C171 C161 0.4(9)
C11 C121 C171 C161 -179.4(5)
C151 C161 C171 C121 -1.8(9)
P2 O12 C12 C62 142.4(3)
P2 O12 C12 C22 22.5(5)
P2 O12 C12 C122 -100.0(4)
C52 N12 C22 C32 29.2(6)
P2 N12 C22 C32 -110.3(4)
C52 N12 C22 C12 153.7(4)
P2 N12 C22 C12 14.3(5)
O12 C12 C22 N12 -22.2(5)
C62 C12 C22 N12 -140.0(5)
C122 C12 C22 N12 94.0(5)
O12 C12 C22 C32 93.6(5)
C62 C12 C22 C32 -24.2(7)
C122 C12 C22 C32 -150.2(5)
N12 C22 C32 C42 -38.5(5)
C12 C22 C32 C42 -156.9(5)
C22 C32 C42 C52 35.2(6)
C22 N12 C52 C42 -6.8(6)
P2 N12 C52 C42 126.7(4)
C32 C42 C52 N12 -18.3(6)
O12 C12 C62 C72 174.1(5)
C22 C12 C62 C72 -70.1(6)
C122 C12 C62 C72 58.9(7)
O12 C12 C62 C112 -8.7(7)
C22 C12 C62 C112 107.0(6)
C122 C12 C62 C112 -123.9(6)
C112 C62 C72 C82 0.0(9)
C12 C62 C72 C82 177.2(5)
C62 C72 C82 C92 0.4(10)
C72 C82 C92 C102 0.1(10)
C82 C92 C102 C112 -0.9(10)
C92 C102 C112 C62 1.2(9)
C72 C62 C112 C102 -0.8(8)
C12 C62 C112 C102 -178.0(5)
O12 C12 C122 C172 -30.9(7)
C62 C12 C122 C172 86.1(6)
C22 C12 C122 C172 -146.8(5)
O12 C12 C122 C132 150.9(5)
C62 C12 C122 C132 -92.1(6)
C22 C12 C122 C132 35.0(7)
C172 C122 C132 C142 0.9(8)
C12 C122 C132 C142 179.1(5)
C122 C132 C142 C152 1.1(9)
C131 C141 C151 C161 0.3(9)
C171 C161 C151 C141 1.4(10)
C132 C142 C152 C162 -2.4(10)
C142 C152 C162 C172 1.7(10)
C132 C122 C172 C162 -1.6(9)
C12 C122 C172 C162 -179.8(5)
C152 C162 C172 C122 0.3(9)
P4 Pd2 P3 O13 -114.43(16)
Cl4 Pd2 P3 O13 -54.9(5)
Cl3 Pd2 P3 O13 69.62(16)
P4 Pd2 P3 N13 131.9(2)
Cl4 Pd2 P3 N13 -168.6(5)
Cl3 Pd2 P3 N13 -44.1(2)
P4 Pd2 P3 C3 5.1(2)
Cl4 Pd2 P3 C3 64.6(6)
Cl3 Pd2 P3 C3 -170.9(2)
P3 Pd2 P4 O14 -127.99(16)
Cl4 Pd2 P4 O14 58.46(16)
Cl3 Pd2 P4 O14 -29.8(8)
P3 Pd2 P4 N14 117.1(2)
Cl4 Pd2 P4 N14 -56.5(2)
Cl3 Pd2 P4 N14 -144.7(8)
P3 Pd2 P4 C4 -6.7(2)
Cl4 Pd2 P4 C4 179.7(2)
Cl3 Pd2 P4 C4 91.5(8)
N13 P3 O13 C13 -11.5(4)
C3 P3 O13 C13 97.6(4)
Pd2 P3 O13 C13 -143.4(3)
N14 P4 O14 C14 -6.8(3)
C4 P4 O14 C14 102.0(3)
Pd2 P4 O14 C14 -137.7(3)
O13 P3 N13 C33 -135.3(4)
C3 P3 N13 C33 112.3(5)
Pd2 P3 N13 C33 -15.8(5)
O13 P3 N13 C23 -7.4(4)
C3 P3 N13 C23 -119.7(4)
Pd2 P3 N13 C23 112.1(3)
O14 P4 N14 C24 -5.6(4)
C4 P4 N14 C24 -118.6(4)
Pd2 P4 N14 C24 115.9(3)
O14 P4 N14 C54 -139.7(4)
C4 P4 N14 C54 107.2(4)
Pd2 P4 N14 C54 -18.2(5)
O13 P3 C3 C4 117.5(5)
N13 P3 C3 C4 -139.6(5)
Pd2 P3 C3 C4 -1.8(5)
O13 P3 C3 C50 -62.3(6)
N13 P3 C3 C50 40.6(6)
Pd2 P3 C3 C50 178.3(5)
C50 C3 C4 C80 1.7(9)
P3 C3 C4 C80 -178.2(5)
C50 C3 C4 P4 176.0(5)
P3 C3 C4 P4 -3.8(7)
O14 P4 C4 C80 -56.3(6)
N14 P4 C4 C80 47.2(6)
Pd2 P4 C4 C80 -178.1(5)
O14 P4 C4 C3 129.5(5)
N14 P4 C4 C3 -127.0(5)
Pd2 P4 C4 C3 7.7(5)
C4 C3 C50 C60 -3.7(10)
P3 C3 C50 C60 176.1(5)
C3 C50 C60 C70 3.8(10)
C50 C60 C70 C80 -1.9(10)
C60 C70 C80 C4 -0.2(10)
C3 C4 C80 C70 0.2(10)
P4 C4 C80 C70 -173.8(5)
P3 O13 C13 C123 -96.3(5)
P3 O13 C13 C63 144.3(4)
P3 O13 C13 C23 25.3(5)
C33 N13 C23 C53 30.2(6)
P3 N13 C23 C53 -104.7(4)
C33 N13 C23 C13 157.4(4)
P3 N13 C23 C13 22.4(5)
O13 C13 C23 N13 -28.7(5)
C123 C13 C23 N13 87.8(6)
C63 C13 C23 N13 -145.2(5)
O13 C13 C23 C53 88.5(6)
C123 C13 C23 C53 -155.0(5)
C63 C13 C23 C53 -28.0(7)
C23 N13 C33 C43 -10.6(6)
P3 N13 C33 C43 118.5(5)
N13 C33 C43 C53 -13.5(6)
C33 C43 C53 C23 31.3(6)
N13 C23 C53 C43 -37.5(6)
C13 C23 C53 C43 -156.1(5)
O13 C13 C63 C113 154.3(5)
C123 C13 C63 C113 37.5(8)
C23 C13 C63 C113 -91.4(7)
O13 C13 C63 C73 -29.5(7)
C123 C13 C63 C73 -146.4(5)
C23 C13 C63 C73 84.7(7)
C113 C63 C73 C83 -1.6(9)
C13 C63 C73 C83 -177.9(6)
C63 C73 C83 C93 2.5(11)
C73 C83 C93 C103 -1.3(13)
C83 C93 C103 C113 -0.6(13)
C93 C103 C113 C63 1.3(12)
C73 C63 C113 C103 -0.2(10)
C13 C63 C113 C103 176.0(6)
O13 C13 C123 C133 145.6(6)
C63 C13 C123 C133 -96.9(7)
C23 C13 C123 C133 30.6(9)
O13 C13 C123 C173 -36.0(8)
C63 C13 C123 C173 81.6(7)
C23 C13 C123 C173 -151.0(6)
C173 C123 C133 C143 3.2(10)
C13 C123 C133 C143 -178.4(6)
C123 C133 C143 C153 -2.0(11)
C133 C143 C153 C163 0.0(12)
C143 C153 C163 C173 0.6(12)
C133 C123 C173 C163 -2.7(10)
C13 C123 C173 C163 178.9(6)
C153 C163 C173 C123 0.7(11)
P4 O14 C14 C64 135.0(4)
P4 O14 C14 C124 -107.1(4)
P4 O14 C14 C24 15.9(4)
C54 N14 C24 C34 28.2(5)
P4 N14 C24 C34 -111.6(4)
C54 N14 C24 C14 155.0(4)
P4 N14 C24 C14 15.1(5)
O14 C14 C24 N14 -18.5(5)
C64 C14 C24 N14 -136.2(4)
C124 C14 C24 N14 96.9(5)
O14 C14 C24 C34 99.0(5)
C64 C14 C24 C34 -18.7(7)
C124 C14 C24 C34 -145.6(5)
N14 C24 C34 C44 -36.6(5)
C14 C24 C34 C44 -155.5(5)
C24 C34 C44 C54 31.9(5)
C24 N14 C54 C44 -7.9(6)
P4 N14 C54 C44 127.5(4)
C34 C44 C54 N14 -15.5(6)
O14 C14 C64 C74 174.5(5)
C124 C14 C64 C74 60.3(7)
C24 C14 C64 C74 -69.6(7)
O14 C14 C64 C114 -10.0(7)
C124 C14 C64 C114 -124.2(6)
C24 C14 C64 C114 106.0(6)
C114 C64 C74 C84 0.0(9)
C14 C64 C74 C84 175.8(5)
C64 C74 C84 C94 0.0(9)
C74 C84 C94 C104 1.0(9)
C84 C94 C104 C114 -2.0(9)
C94 C104 C114 C64 2.1(9)
C74 C64 C114 C104 -1.0(8)
C14 C64 C114 C104 -176.6(5)
O14 C14 C124 C134 129.9(6)
C64 C14 C124 C134 -113.4(6)
C24 C14 C124 C134 13.7(8)
O14 C14 C124 C174 -49.2(6)
C64 C14 C124 C174 67.5(7)
C24 C14 C124 C174 -165.3(5)
C174 C124 C134 C144 1.6(9)
C14 C124 C134 C144 -177.4(6)
C124 C134 C144 C154 0.0(9)
C134 C144 C154 C164 -2.0(10)
C144 C154 C164 C174 2.4(11)
C154 C164 C174 C124 -0.7(11)
C134 C124 C174 C164 -1.3(10)
C14 C124 C174 C164 177.9(6)
